data_7713487
loop_
_publ_author_name
'Khan, Amran'
'Gobeze, Habtom B.'
'Islam, Tanjila'
'Arman, Hadi'
'Schanze, Kirk'

_publ_section_title
;
 Effect of Bromine Substitution on Blue Phosphorescent
 trans-(N-Heterocyclic Carbene)Pt(II) Acetylide Complexes
;
_journal_name_full 'Dalton Transactions'
_journal_paper_doi 10.1039/D3DT01483E
_journal_year 2023
_chemical_absolute_configuration unk
_chemical_formula_moiety 'C46 H54 Br4 N4 Pt'
_chemical_formula_sum 'C46 H54 Br4 N4 Pt'
_chemical_formula_weight 1177.660
_space_group_crystal_system monoclinic
_space_group_IT_number 9
_space_group_name_Hall 'C -2yc'
_space_group_name_H-M_alt 'C 1 c 1'
_symmetry_Int_Tables_number 9
_audit_creation_date 2022-03-13
_audit_creation_method
;
Olex2 1.5
(compiled 2021.12.09 svn.r5202d8cf for OlexSys, GUI svn.r6439)
;
_audit_update_record
;
2023-05-17 deposited with the CCDC.	2023-07-18 downloaded from the CCDC.
;
_cell_angle_alpha 90
_cell_angle_beta 148.017(13)
_cell_angle_gamma 90
_cell_formula_units_Z 4
_cell_length_a 22.6051(12)
_cell_length_b 28.2889(3)
_cell_length_c 12.9480(7)
_cell_measurement_reflns_used 38201
_cell_measurement_temperature 100.00(10)
_cell_measurement_theta_max 75.9330
_cell_measurement_theta_min 3.1340
_cell_volume 4385.6(16)
_computing_cell_refinement 'CrysAlisPro 1.171.40.63a (Rigaku OD, 2019)'
_computing_data_collection 'CrysAlisPro 1.171.40.63a (Rigaku OD, 2019)'
_computing_data_reduction 'CrysAlisPro 1.171.40.63a (Rigaku OD, 2019)'
_computing_molecular_graphics 'Olex2 1.5 (Dolomanov et al., 2009)'
_computing_publication_material 'Olex2 1.5 (Dolomanov et al., 2009)'
_computing_structure_refinement 'olex2.refine 1.5 (Bourhis et al., 2015)'
_computing_structure_solution 'SHELXT  (Sheldrick, 2015)'
_diffrn_detector_area_resol_mean 10.0000
_diffrn_detector_type HyPix
_diffrn_measured_fraction_theta_full 0.9985
_diffrn_measured_fraction_theta_max 0.9855
_diffrn_measurement_details
;
List of Runs (angles in degrees, time in seconds):

  # Type    Start    End  Width  t~exp~   \w     \q     \k     \f   Frames
#--------------------------------------------------------------------------
  1  \w    -94.00 -19.00   0.50    0.16    --  -46.62 136.00 -57.00  150
  2  \w   -119.00 -69.00   0.50    0.16    --  -46.62-132.00  55.00  100
  3  \w    -91.00 -17.00   0.50    0.16    --  -46.62 132.00 124.00  148
  4  \w   -119.00 -66.00   0.50    0.16    --  -46.62-136.00-122.00  106
  5  \w     38.00  99.00   0.50    0.16    --   46.62-132.00  55.00  122
  6  \w     41.00 102.00   0.50    0.16    --   46.62-136.00-122.00  122
  7  \w    -91.00 -17.00   0.50    0.66    --  -88.50 132.00 124.00  148
  8  \w   -160.00 -69.00   0.50    0.66    --  -88.50-132.00  55.00  182
  9  \w    -94.00 -19.00   0.50    0.66    --  -88.50 136.00 -57.00  150
 10  \w   -159.00 -66.00   0.50    0.66    --  -88.50-136.00-122.00  186
 11  \w     41.00 120.00   0.50    0.66    --  106.69-136.00-122.00  158
 12  \w     88.00 178.00   0.50    0.66    --  106.69 136.00 -57.00  180
 13  \w     91.00 178.00   0.50    0.66    --  106.69 132.00 124.00  174
 14  \w     38.00 117.00   0.50    0.66    --  106.69-132.00  55.00  158
 15  \w   -119.00 -83.00   0.50    0.16    --  -46.62 -57.00   0.00   72
 16  \w   -119.00 -83.00   0.50    0.16    --  -46.62 -57.00  60.00   72
 17  \w    -30.00  29.00   0.50    0.16    --  -46.62  19.00-120.00  118
 18  \w    -86.00 -13.00   0.50    0.16    --  -46.62 125.00  90.00  146
 19  \w   -119.00 -83.00   0.50    0.16    --  -46.62 -57.00 -30.00   72
 20  \w   -119.00 -83.00   0.50    0.16    --  -46.62 -57.00  90.00   72
 21  \w   -119.00 -88.00   0.50    0.16    --  -46.62-125.00 120.00   62
 22  \w     83.00 120.00   0.50    0.16    --   46.62  57.00  60.00   74
 23  \w    -51.00 -16.00   0.50    0.66    --  -88.50  45.00  60.00   70
 24  \w   -160.00-101.00   0.50    0.66    --  -88.50 -77.00 -30.00  118
 25  \w   -160.00-101.00   0.50    0.66    --  -88.50 -77.00   0.00  118
 26  \w    -51.00 -16.00   0.50    0.66    --  -88.50  45.00-180.00   70
 27  \w   -160.00 -73.00   0.50    0.66    --  -88.50 -52.00 111.13  174
 28  \w    -51.00 -16.00   0.50    0.66    --  -88.50  45.00  90.00   70
 29  \w    -51.00 -16.00   0.50    0.66    --  -88.50  45.00 -30.00   70
 30  \w     34.00  71.00   0.50    0.66    --  106.69 -61.00 -60.00   74
 31  \w     91.00 178.00   0.50    0.66    --  106.69  30.00  60.00  174
 32  \w    101.00 178.00   0.50    0.66    --  106.69  77.00-180.00  154
 33  \w     89.00 178.00   0.50    0.66    --  106.69  15.00 -30.00  178
 34  \w     91.00 178.00   0.50    0.66    --  106.69  30.00-120.00  174
 35  \w     34.00  71.00   0.50    0.66    --  106.69 -61.00 -90.00   74
 36  \w     34.00 105.00   0.50    0.66    --  106.69 -94.00  60.00  142
 37  \w     34.00 101.00   0.50    0.66    --  106.69 -77.00-120.00  134
 38  \w     34.00 111.00   0.50    0.66    --  106.69-125.00 -90.00  154
 39  \w     95.00 178.00   0.50    0.66    --  106.69 125.00   0.00  166
 40  \w     34.00 111.00   0.50    0.66    --  106.69-125.00-180.00  154
 41  \w     34.00 101.00   0.50    0.66    --  106.69 -77.00  60.00  134
 42  \w     34.00 108.00   0.50    0.66    --  106.69-112.00 122.24  148
 43  \w     34.00  71.00   0.50    0.66    --  106.69 -61.00  90.00   74
 44  \w     34.00  71.00   0.50    0.66    --  106.69 -61.00  30.00   74
 45  \w     34.00 111.00   0.50    0.66    --  106.69-125.00   0.00  154
 46  \w     34.00  71.00   0.50    0.66    --  106.69 -61.00-120.00   74
 47  \w   -122.00 -31.00   0.50    0.16    --  -46.62 -19.00 120.00  182
 48  \w     31.00 120.00   0.50    0.16    --   46.62  55.00-124.30  178
 49  \w     31.00 120.00   0.50    0.16    --   46.62  54.00  43.82  178
 50  \w     31.00 120.00   0.50    0.16    --   46.62  54.00 -81.38  178
 51  \w     31.00 120.00   0.50    0.16    --   46.62  54.00  87.47  178
 52  \w     31.00 120.00   0.50    0.16    --   46.62  53.00 -26.05  178
 53  \w     31.00 120.00   0.50    0.16    --   46.62  54.00  11.23  178
 54  \w     31.00 120.00   0.50    0.16    --   46.62  55.00 115.82  178
 55  \w     31.00 120.00   0.50    0.16    --   46.62  53.00-169.83  178
 56  \w     31.00 120.00   0.50    0.16    --   46.62  55.00 151.02  178
 57  \w   -160.00 -78.00   0.50    0.66    --  -88.50 -51.00   5.23  164
 58  \w   -160.00 -73.00   0.50    0.66    --  -88.50 -52.00 151.56  174
;
_diffrn_measurement_device 'four-circle diffractometer'
_diffrn_measurement_device_type 'XtaLAB Synergy, Dualflex, HyPix'
_diffrn_measurement_method '\w scans'
_diffrn_radiation_type 'Cu K\a'
_diffrn_radiation_wavelength 1.54184
_diffrn_reflns_Laue_measured_fraction_full 0.9985
_diffrn_reflns_Laue_measured_fraction_max 0.9855
_diffrn_reflns_limit_h_max 28
_diffrn_reflns_limit_h_min -26
_diffrn_reflns_limit_k_max 35
_diffrn_reflns_limit_k_min -35
_diffrn_reflns_limit_l_max 16
_diffrn_reflns_limit_l_min -16
_diffrn_reflns_number 14040
_diffrn_reflns_point_group_measured_fraction_full 0.8939
_diffrn_reflns_point_group_measured_fraction_max 0.8526
_diffrn_reflns_theta_full 67.6840
_diffrn_reflns_theta_max 76.77
_diffrn_reflns_theta_min 3.12
_exptl_absorpt_coefficient_mu 10.530
_exptl_absorpt_correction_T_max 0.997
_exptl_absorpt_correction_T_min 0.989
_exptl_absorpt_correction_type analytical
_exptl_absorpt_process_details
;
CrysAlisPro 1.171.40.63a (Rigaku Oxford Diffraction, 2019)
Analytical numeric absorption correction using a multifaceted crystal
			model based on expressions derived by R.C. Clark & J.S. Reid.
(Clark, R. C. & Reid, J. S. (1995). Acta Cryst. A51, 887-897)
Empirical absorption correction using spherical harmonics,
 implemented in SCALE3 ABSPACK scaling algorithm.
;
_exptl_crystal_colour 'clear colourless'
_exptl_crystal_colour_lustre clear
_exptl_crystal_colour_primary colourless
_exptl_crystal_density_diffrn 1.784
_exptl_crystal_description plank
_exptl_crystal_F_000 2281.774
_exptl_crystal_size_max 0.194
_exptl_crystal_size_mid 0.05
_exptl_crystal_size_min 0.043
_refine_diff_density_max 3.3190
_refine_diff_density_min -1.2521
_refine_diff_density_rms 0.1157
_refine_ls_abs_structure_details 'Hooft, R.W.W., Straver, L.H., Spek, A.L. (2010). J. Appl. Cryst., 43, 665-668.'
_refine_ls_abs_structure_Flack 0.2751(14)
_refine_ls_d_res_high 0.7919
_refine_ls_d_res_low 14.1445
_refine_ls_goodness_of_fit_ref 1.0468
_refine_ls_hydrogen_treatment constr
_refine_ls_matrix_type full
_refine_ls_number_constraints 88
_refine_ls_number_parameters 497
_refine_ls_number_reflns 14040
_refine_ls_number_restraints 2
_refine_ls_restrained_S_all 1.0468
_refine_ls_R_factor_all 0.0400
_refine_ls_R_factor_gt 0.0399
_refine_ls_shift/su_max -0.0973
_refine_ls_shift/su_mean 0.0036
_refine_ls_structure_factor_coef Fsqd
_refine_ls_weighting_details 'w=1/[\s^2^(Fo^2^)+(0.0682P)^2^+36.7044P] where P=(Fo^2^+2Fc^2^)/3'
_refine_ls_weighting_scheme calc
_refine_ls_wR_factor_gt 0.1054
_refine_ls_wR_factor_ref 0.1055
_reflns_Friedel_coverage 1.631
_reflns_limit_h_max 28
_reflns_limit_h_min -26
_reflns_limit_k_max 35
_reflns_limit_k_min -35
_reflns_limit_l_max 16
_reflns_limit_l_min -16
_reflns_number_gt 13964
_reflns_number_total 14040
_reflns_threshold_expression I>=2u(I)
_twin_special_details
;
Component 2 rotated by -179.9722\% 
 around [-0.89 -0.00 0.45] (reciprocal) or [-0.99 0.00 0.16] (direct)
;
_cod_data_source_file d3dt01483e2.cif
_cod_data_source_block hpd290c_twin1_hklf4
_cod_original_sg_symbol_Hall ' C -2yc'
_cod_database_code 7713487
_olex2_refinement_description
;
1. Twinned data refinement
 Scales: 0.5372(17)
 0.4628(17)
2. Fixed Uiso
 At 1.2 times of:
  All C(H) groups, All C(H,H) groups
3.a Ternary CH refined with riding coordinates:
 C25(H25), C10(H10), C19(H19), C4(H4)
3.b Secondary CH2 refined with riding coordinates:
 C11(H11a,H11b), C29(H29a,H29b), C26(H26a,H26b), C23(H23a,H23b), C21(H21a,
 H21b), C22(H22a,H22b), C6(H6a,H6b), C30(H30a,H30b), C28(H28a,H28b), C24(H24a,
 H24b), C27(H27a,H27b), C14(H14a,H14b), C13(H13a,H13b), C12(H12a,H12b), C9(H9a,
 H9b), C20(H20a,H20b), C7(H7a,H7b), C5(H5a,H5b), C8(H8a,H8b), C15(H15a,H15b)
3.c Aromatic/amide H refined with riding coordinates:
 C36(H36), C44(H44), C34(H34), C46(H46), C38(H38), C18(H18), C42(H42),
 C17(H17), C2(H2), C3(H3)
;
_olex2_submission_special_instructions 'No special instructions were received'
_oxdiff_exptl_absorpt_empirical_details
;
Empirical correction (ABSPACK) includes:
- Absorption correction using spherical harmonics
- Frame scaling
;

loop_
_space_group_symop_id
_space_group_symop_operation_xyz
1 x,y,z
2 x,-y,z+1/2
3 x+1/2,y+1/2,z
4 x+1/2,-y+1/2,z+1/2

loop_
_atom_site_label
_atom_site_type_symbol
_atom_site_fract_x
_atom_site_fract_y
_atom_site_fract_z
_atom_site_U_iso_or_equiv
_atom_site_adp_type
_atom_site_occupancy
_atom_site_refinement_flags_posn
Pt1 Pt -0.494213(5) -0.625802(7) -0.493229(5) 0.01333(6) Uani 1.000000 .
Br1 Br -0.31788(2) -0.67538(3) -0.83488(3) 0.02970(16) Uani 1.000000 .
Br2 Br 0.00805(2) -0.56189(3) -0.15629(3) 0.03137(18) Uani 1.000000 .
Br4 Br -0.61580(2) -0.63659(3) -0.05513(3) 0.02927(16) Uani 1.000000 .
Br3 Br -1.00713(2) -0.58190(3) -0.84569(3) 0.03495(19) Uani 1.000000 .
C40 C -0.6340(5) -0.6288(2) -0.4898(7) 0.0243(18) Uani 1.000000 .
C39 C -0.5798(4) -0.6276(2) -0.4890(6) 0.0150(15) Uani 1.000000 .
C36 C -0.1611(4) -0.6209(2) -0.4898(7) 0.0227(16) Uani 1.000000 .
H36 H -0.1202(4) -0.6198(2) -0.4902(7) 0.0273(19) Uiso 1.000000 R
N4 N -0.5366(3) -0.52217(18) -0.6077(5) 0.0166(11) Uani 1.000000 .
C37 C -0.1253(4) -0.5980(2) -0.3474(7) 0.0233(15) Uani 1.000000 .
C44 C -0.8053(4) -0.6125(3) -0.4579(7) 0.0224(14) Uani 1.000000 .
H44 H -0.8421(4) -0.6080(3) -0.4498(7) 0.0269(16) Uiso 1.000000 R
C34 C -0.3226(4) -0.6482(2) -0.6319(6) 0.0206(14) Uani 1.000000 .
H34 H -0.3882(4) -0.6658(2) -0.7274(6) 0.0247(16) Uiso 1.000000 R
C31 C -0.4061(4) -0.6249(2) -0.4941(6) 0.0168(16) Uani 1.000000 .
C46 C -0.6380(4) -0.6342(2) -0.3059(6) 0.0214(13) Uani 1.000000 .
H46 H -0.5641(4) -0.6443(2) -0.1962(6) 0.0257(16) Uiso 1.000000 R
C33 C -0.2857(4) -0.6245(2) -0.4884(7) 0.0186(16) Uani 1.000000 .
C35 C -0.2609(4) -0.6454(2) -0.6305(7) 0.0219(13) Uani 1.000000 .
C38 C -0.1842(4) -0.5997(2) -0.3435(6) 0.0202(14) Uani 1.000000 .
H38 H -0.1567(4) -0.5845(2) -0.2445(6) 0.0243(17) Uiso 1.000000 R
C11 C -0.7909(4) -0.7075(3) -0.9431(7) 0.0282(15) Uani 1.000000 .
H11a H -0.8011(4) -0.7407(3) -0.9424(7) 0.0338(18) Uiso 1.000000 R
H11b H -0.7717(4) -0.6912(3) -0.8512(7) 0.0338(18) Uiso 1.000000 R
C41 C -0.6940(4) -0.6256(2) -0.4835(7) 0.0219(17) Uani 1.000000 .
C18 C -0.5085(4) -0.4765(2) -0.5349(6) 0.0235(16) Uani 1.000000 .
H18 H -0.5356(4) -0.4485(2) -0.6033(6) 0.0282(19) Uiso 1.000000 R
N1 N -0.4271(3) -0.72978(18) -0.3751(5) 0.0171(11) Uani 1.000000 .
C29 C -0.8087(4) -0.5638(2) -1.1335(6) 0.0257(15) Uani 1.000000 .
H29a H -0.7785(4) -0.5910(2) -1.1252(6) 0.0309(18) Uiso 1.000000 R
H29b H -0.8800(4) -0.5729(2) -1.2096(6) 0.0309(18) Uiso 1.000000 R
C32 C -0.3509(4) -0.6252(2) -0.4916(7) 0.0191(17) Uani 1.000000 .
C26 C -0.6359(4) -0.4928(2) -0.9104(6) 0.0259(14) Uani 1.000000 .
H26a H -0.6664(4) -0.4664(2) -0.9173(6) 0.0311(17) Uiso 1.000000 R
H26b H -0.5648(4) -0.4830(2) -0.8340(6) 0.0311(17) Uiso 1.000000 R
C45 C -0.6941(4) -0.6275(2) -0.2974(7) 0.0221(14) Uani 1.000000 .
C42 C -0.8047(4) -0.6112(3) -0.6436(7) 0.0254(15) Uani 1.000000 .
H42 H -0.8435(4) -0.6059(3) -0.7623(7) 0.0305(19) Uiso 1.000000 R
C17 C -0.4358(4) -0.4802(2) -0.3502(7) 0.0226(14) Uani 1.000000 .
H17 H -0.4019(4) -0.4554(2) -0.2650(7) 0.0271(16) Uiso 1.000000 R
C1 C -0.5064(4) -0.6972(2) -0.5220(6) 0.0179(13) Uani 1.000000 .
C43 C -0.8578(4) -0.6046(2) -0.6287(7) 0.0230(15) Uani 1.000000 .
C23 C -0.2400(4) -0.5333(3) 0.2016(6) 0.0304(16) Uani 1.000000 .
H23a H -0.2758(4) -0.5598(3) 0.1825(6) 0.0365(19) Uiso 1.000000 R
H23b H -0.2236(4) -0.5096(3) 0.2780(6) 0.0365(19) Uiso 1.000000 R
C16 C -0.4823(4) -0.5542(2) -0.4664(6) 0.0155(12) Uani 1.000000 .
C25 C -0.6165(4) -0.5347(2) -0.8074(6) 0.0192(13) Uani 1.000000 .
H25 H -0.5857(4) -0.5612(2) -0.8015(6) 0.0230(15) Uiso 1.000000 R
C10 C -0.6964(4) -0.7019(2) -0.8809(6) 0.0235(14) Uani 1.000000 .
H10 H -0.6837(4) -0.6680(2) -0.8720(6) 0.0282(17) Uiso 1.000000 R
C21 C -0.1565(4) -0.5856(3) 0.1903(6) 0.0296(16) Uani 1.000000 .
H21a H -0.0873(4) -0.5950(3) 0.2597(6) 0.0356(19) Uiso 1.000000 R
H21b H -0.1899(4) -0.6136(3) 0.1712(6) 0.0356(19) Uiso 1.000000 R
C19 C -0.3442(4) -0.5482(2) -0.1175(6) 0.0184(13) Uani 1.000000 .
H19 H -0.3811(4) -0.5756(2) -0.1408(6) 0.0221(15) Uiso 1.000000 R
C2 C -0.4671(4) -0.7747(2) -0.4547(6) 0.0238(16) Uani 1.000000 .
H2 H -0.4298(4) -0.8029(2) -0.3864(6) 0.0286(19) Uiso 1.000000 R
C22 C -0.1315(4) -0.5497(3) 0.3119(6) 0.0291(15) Uani 1.000000 .
H22a H -0.0927(4) -0.5228(3) 0.3402(6) 0.0349(19) Uiso 1.000000 R
H22b H -0.0835(4) -0.5640(3) 0.4347(6) 0.0349(19) Uiso 1.000000 R
N3 N -0.4198(3) -0.52801(18) -0.3082(5) 0.0172(11) Uani 1.000000 .
C6 C -0.1143(4) -0.7084(3) 0.0866(6) 0.0292(15) Uani 1.000000 .
H6a H -0.1137(4) -0.6761(3) 0.1120(6) 0.0351(18) Uiso 1.000000 R
H6b H -0.0595(4) -0.7111(3) 0.1127(6) 0.0351(18) Uiso 1.000000 R
C30 C -0.7295(4) -0.5499(2) -0.9302(6) 0.0233(14) Uani 1.000000 .
H30a H -0.7190(4) -0.5765(2) -0.8682(6) 0.0280(17) Uiso 1.000000 R
H30b H -0.7615(4) -0.5240(2) -0.9382(6) 0.0280(17) Uiso 1.000000 R
C28 C -0.8269(4) -0.5230(2) -1.2379(6) 0.0252(14) Uani 1.000000 .
H28a H -0.8657(4) -0.4972(2) -1.2615(6) 0.0302(17) Uiso 1.000000 R
H28b H -0.8729(4) -0.5339(2) -1.3629(6) 0.0302(17) Uiso 1.000000 R
C24 C -0.3189(4) -0.5125(2) 0.0044(6) 0.0244(14) Uani 1.000000 .
H24a H -0.3880(4) -0.5031(2) -0.0648(6) 0.0293(17) Uiso 1.000000 R
H24b H -0.2853(4) -0.4846(2) 0.0239(6) 0.0293(17) Uiso 1.000000 R
C3 C -0.5677(4) -0.7705(2) -0.6453(6) 0.0225(14) Uani 1.000000 .
H3 H -0.6135(4) -0.7951(2) -0.7350(6) 0.0269(16) Uiso 1.000000 R
N2 N -0.5921(3) -0.72272(18) -0.6863(5) 0.0191(12) Uani 1.000000 .
C27 C -0.7140(4) -0.5054(3) -1.1124(6) 0.0282(15) Uani 1.000000 .
H27a H -0.7261(4) -0.4778(3) -1.1734(6) 0.0339(18) Uiso 1.000000 R
H27b H -0.6804(4) -0.5298(3) -1.1050(6) 0.0339(18) Uiso 1.000000 R
C14 C -0.8333(4) -0.7017(3) -1.2290(6) 0.0317(17) Uani 1.000000 .
H14a H -0.8525(4) -0.7165(3) -1.3226(6) 0.038(2) Uiso 1.000000 R
H14b H -0.8215(4) -0.6683(3) -1.2244(6) 0.038(2) Uiso 1.000000 R
C13 C -0.9300(5) -0.7075(3) -1.2976(7) 0.039(2) Uani 1.000000 .
H13a H -0.9952(5) -0.6912(3) -1.4210(7) 0.047(2) Uiso 1.000000 R
H13b H -0.9483(5) -0.7407(3) -1.3177(7) 0.047(2) Uiso 1.000000 R
C12 C -0.8993(4) -0.6872(3) -1.1471(7) 0.0350(17) Uani 1.000000 .
H12a H -0.9595(4) -0.6937(3) -1.1880(7) 0.042(2) Uiso 1.000000 R
H12b H -0.8920(4) -0.6532(3) -1.1421(7) 0.042(2) Uiso 1.000000 R
C9 C -0.2865(4) -0.7492(2) -0.0349(6) 0.0225(13) Uani 1.000000 .
H9a H -0.3399(4) -0.7443(2) -0.0586(6) 0.0270(16) Uiso 1.000000 R
H9b H -0.2908(4) -0.7820(2) -0.0623(6) 0.0270(16) Uiso 1.000000 R
C20 C -0.2358(4) -0.5651(3) -0.0081(6) 0.0252(15) Uani 1.000000 .
H20a H -0.2000(4) -0.5388(3) 0.0102(6) 0.0302(18) Uiso 1.000000 R
H20b H -0.2529(4) -0.5890(3) -0.0846(6) 0.0302(18) Uiso 1.000000 R
C4 C -0.3170(4) -0.7177(2) -0.1707(6) 0.0222(14) Uani 1.000000 .
H4 H -0.3198(4) -0.6850(2) -0.1501(6) 0.0266(16) Uiso 1.000000 R
C7 C -0.0831(4) -0.7416(3) 0.2205(6) 0.0284(15) Uani 1.000000 .
H7a H -0.0788(4) -0.7737(3) 0.2012(6) 0.0341(18) Uiso 1.000000 R
H7b H -0.0104(4) -0.7329(3) 0.3553(6) 0.0341(18) Uiso 1.000000 R
C5 C -0.2297(4) -0.7205(2) -0.1262(6) 0.0252(14) Uani 1.000000 .
H5a H -0.2489(4) -0.6986(2) -0.2096(6) 0.0303(17) Uiso 1.000000 R
H5b H -0.2288(4) -0.7521(2) -0.1537(6) 0.0303(17) Uiso 1.000000 R
C8 C -0.1696(4) -0.7387(2) 0.1779(6) 0.0251(14) Uani 1.000000 .
H8a H -0.1682(4) -0.7073(2) 0.2100(6) 0.0302(17) Uiso 1.000000 R
H8b H -0.1507(4) -0.7611(2) 0.2598(6) 0.0302(17) Uiso 1.000000 R
C15 C -0.7250(4) -0.7234(2) -1.0283(6) 0.0280(15) Uani 1.000000 .
H15a H -0.7336(4) -0.7573(2) -1.0343(6) 0.0336(18) Uiso 1.000000 R
H15b H -0.6649(4) -0.7173(2) -0.9876(6) 0.0336(18) Uiso 1.000000 R

loop_
_atom_site_aniso_label
_atom_site_aniso_U_11
_atom_site_aniso_U_22
_atom_site_aniso_U_33
_atom_site_aniso_U_12
_atom_site_aniso_U_13
_atom_site_aniso_U_23
Pt1 0.01398(10) 0.00986(9) 0.01386(10) 0.00077(9) 0.01142(9) 0.00067(9)
Br1 0.0368(4) 0.0304(4) 0.0321(4) -0.0052(3) 0.0309(4) -0.0071(3)
Br2 0.0252(4) 0.0353(4) 0.0318(4) -0.0092(3) 0.0239(4) -0.0092(3)
Br4 0.0309(4) 0.0342(4) 0.0292(4) 0.0087(3) 0.0266(4) 0.0083(3)
Br3 0.0221(4) 0.0526(5) 0.0297(4) 0.0069(3) 0.0219(4) 0.0098(4)
C40 0.032(5) 0.015(4) 0.028(5) 0.001(3) 0.026(4) 0.001(2)
C39 0.020(4) 0.013(3) 0.022(4) -0.002(2) 0.020(4) -0.002(2)
C36 0.022(4) 0.021(4) 0.028(4) 0.001(3) 0.022(4) 0.002(3)
N4 0.013(3) 0.011(2) 0.016(3) 0.0005(19) 0.011(3) 0.004(2)
C37 0.023(4) 0.019(3) 0.021(4) 0.004(3) 0.017(4) 0.005(3)
C44 0.022(4) 0.028(3) 0.024(4) 0.002(3) 0.020(3) 0.002(3)
C34 0.019(3) 0.016(3) 0.024(4) 0.000(2) 0.018(3) 0.001(2)
C31 0.014(4) 0.014(4) 0.013(4) 0.002(2) 0.010(3) 0.001(2)
C46 0.018(3) 0.018(3) 0.023(3) 0.000(2) 0.016(3) 0.001(3)
C33 0.027(4) 0.011(4) 0.026(4) 0.007(2) 0.024(4) 0.008(2)
C35 0.022(3) 0.018(3) 0.020(4) 0.002(3) 0.017(3) 0.002(2)
C38 0.018(3) 0.019(3) 0.017(4) 0.001(2) 0.014(3) -0.000(2)
C11 0.022(4) 0.025(3) 0.027(4) 0.003(3) 0.019(4) 0.005(3)
C41 0.023(4) 0.009(4) 0.032(5) -0.002(2) 0.023(4) -0.002(2)
C18 0.019(4) 0.011(3) 0.024(5) 0.000(2) 0.016(4) -0.001(2)
N1 0.015(3) 0.010(2) 0.013(3) 0.0047(19) 0.010(3) 0.0048(19)
C29 0.026(4) 0.023(3) 0.024(4) 0.001(3) 0.021(4) 0.002(3)
C32 0.017(4) 0.016(4) 0.019(4) 0.004(2) 0.014(4) 0.004(2)
C26 0.020(3) 0.024(3) 0.020(4) 0.001(3) 0.015(3) 0.006(3)
C45 0.026(4) 0.020(3) 0.022(4) -0.003(2) 0.021(3) -0.002(2)
C42 0.032(4) 0.020(3) 0.029(4) -0.006(3) 0.027(4) -0.003(3)
C17 0.025(4) 0.017(3) 0.026(4) -0.002(3) 0.022(3) -0.002(3)
C1 0.015(3) 0.019(3) 0.017(4) 0.009(3) 0.013(3) 0.008(2)
C43 0.016(4) 0.018(3) 0.028(4) 0.000(2) 0.018(4) 0.002(3)
C23 0.030(4) 0.039(4) 0.023(4) -0.007(3) 0.023(4) -0.009(3)
C16 0.011(3) 0.019(2) 0.013(3) 0.002(2) 0.010(3) 0.006(2)
C25 0.019(3) 0.016(3) 0.023(4) -0.002(2) 0.018(3) -0.002(2)
C10 0.022(3) 0.016(3) 0.022(4) 0.001(2) 0.017(3) 0.001(2)
C21 0.024(4) 0.033(4) 0.025(4) 0.008(3) 0.020(4) 0.011(3)
C19 0.018(3) 0.016(3) 0.017(3) -0.000(2) 0.014(3) 0.000(2)
C2 0.029(4) 0.011(3) 0.029(5) 0.001(2) 0.024(4) -0.001(2)
C22 0.018(3) 0.040(4) 0.017(4) -0.005(3) 0.013(3) 0.002(3)
N3 0.018(3) 0.008(2) 0.019(3) 0.0001(19) 0.015(3) -0.0037(19)
C6 0.025(4) 0.029(4) 0.026(4) -0.000(3) 0.021(4) -0.001(3)
C30 0.023(4) 0.023(3) 0.023(4) -0.002(3) 0.020(4) -0.001(3)
C28 0.021(3) 0.025(3) 0.016(4) 0.004(3) 0.014(3) 0.003(3)
C24 0.023(4) 0.026(3) 0.021(4) -0.001(3) 0.018(4) -0.005(3)
C3 0.024(3) 0.013(3) 0.020(3) 0.002(2) 0.017(3) 0.002(2)
N2 0.019(3) 0.008(2) 0.014(3) -0.003(2) 0.012(3) -0.0041(19)
C27 0.029(4) 0.026(4) 0.032(4) 0.002(3) 0.026(4) 0.006(3)
C14 0.035(4) 0.023(4) 0.021(4) 0.002(3) 0.021(4) -0.001(3)
C13 0.022(4) 0.031(4) 0.017(4) -0.005(3) 0.009(4) -0.001(3)
C12 0.023(4) 0.035(4) 0.027(4) 0.002(3) 0.018(4) 0.008(3)
C9 0.022(3) 0.020(3) 0.019(3) 0.004(3) 0.016(3) 0.003(2)
C20 0.020(3) 0.034(4) 0.021(4) 0.001(3) 0.017(3) 0.000(3)
C4 0.026(4) 0.015(3) 0.026(4) 0.002(2) 0.022(4) 0.000(3)
C7 0.019(3) 0.028(4) 0.014(4) 0.005(3) 0.010(3) 0.002(3)
C5 0.031(4) 0.018(3) 0.028(4) -0.003(3) 0.026(4) -0.002(3)
C8 0.030(4) 0.021(3) 0.019(3) 0.004(3) 0.019(3) 0.002(2)
C15 0.036(4) 0.018(3) 0.029(4) -0.005(3) 0.027(4) -0.005(3)

loop_
_atom_type_symbol
_atom_type_scat_dispersion_real
_atom_type_scat_dispersion_imag
_atom_type_scat_Cromer_Mann_a1
_atom_type_scat_Cromer_Mann_a2
_atom_type_scat_Cromer_Mann_a3
_atom_type_scat_Cromer_Mann_a4
_atom_type_scat_Cromer_Mann_b1
_atom_type_scat_Cromer_Mann_b2
_atom_type_scat_Cromer_Mann_b3
_atom_type_scat_Cromer_Mann_b4
_atom_type_scat_Cromer_Mann_c
_atom_type_scat_source
_atom_type_scat_dispersion_source
Br -0.67402 1.33011 17.17890 5.23580 5.63770 3.98510 2.17230 16.57960 0.26090 41.43280 2.95570 'International Tables Volume C Table 6.1.1.4 (pp. 500-502)' 'Henke, Gullikson and Davis, At. Data and Nucl. Data Tables, 1993, 54, 2'
C 0.01920 0.00962 2.31000 1.02000 1.58860 0.86500 20.84390 10.20750 0.56870 51.65120 0.21560 'International Tables Volume C Table 6.1.1.4 (pp. 500-502)' 'Henke, Gullikson and Davis, At. Data and Nucl. Data Tables, 1993, 54, 2'
H 0.00000 0.00000 0.49300 0.32291 0.14019 0.04081 10.51090 26.12570 3.14236 57.79970 0.00304 'International Tables Volume C Table 6.1.1.4 (pp. 500-502)' 'Henke, Gullikson and Davis, At. Data and Nucl. Data Tables, 1993, 54, 2'
N 0.03256 0.01839 12.21260 3.13220 2.01250 1.16630 0.00570 9.89330 28.99750 0.58260 -11.52900 'International Tables Volume C Table 6.1.1.4 (pp. 500-502)' 'Henke, Gullikson and Davis, At. Data and Nucl. Data Tables, 1993, 54, 2'
Pt -4.33214 7.24634 27.00590 17.76390 15.71310 5.78370 1.51293 8.81174 0.42459 38.61030 11.68830 'International Tables Volume C Table 6.1.1.4 (pp. 500-502)' 'Henke, Gullikson and Davis, At. Data and Nucl. Data Tables, 1993, 54, 2'

loop_
_exptl_crystal_face_index_h
_exptl_crystal_face_index_k
_exptl_crystal_face_index_l
_exptl_crystal_face_perp_dist
12 -4 -3 0.0213
0 -18 1 0.0376
8 2 0 0.0251
-10 4 8 0.0249
-10 -2 2 0.0177
9 -4 -8 0.0191
-11 6 3 0.0201

loop_
_geom_angle_atom_site_label_1
_geom_angle_atom_site_label_2
_geom_angle_atom_site_label_3
_geom_angle
_geom_angle_site_symmetry_1
_geom_angle_site_symmetry_3
_geom_angle_publ_flag
C31 Pt1 C39 179.0(2) . . ?
C1 Pt1 C39 89.8(3) . . ?
C1 Pt1 C31 89.6(3) . . ?
C16 Pt1 C39 90.6(3) . . ?
C16 Pt1 C31 90.0(3) . . ?
C16 Pt1 C1 179.4(3) . . ?
C41 C40 C39 174.3(7) . . ?
C40 C39 Pt1 178.9(4) . . ?
C37 C36 H36 121.8(4) . . ?
C35 C36 H36 121.8(4) . . ?
C35 C36 C37 116.3(7) . . ?
C16 N4 C18 109.4(4) . . ?
C25 N4 C18 126.1(4) . . ?
C25 N4 C16 124.4(5) . . ?
C36 C37 Br2 118.2(5) . . ?
C38 C37 Br2 119.3(4) . . ?
C38 C37 C36 122.5(6) . . ?
C45 C44 H44 121.6(4) . . ?
C43 C44 H44 121.6(4) . . ?
C43 C44 C45 116.8(6) . . ?
C33 C34 H34 120.1(4) . . ?
C35 C34 H34 120.1(3) . . ?
C35 C34 C33 119.7(5) . . ?
C32 C31 Pt1 178.5(5) . . ?
C41 C46 H46 120.3(4) . . ?
C45 C46 H46 120.3(3) . . ?
C45 C46 C41 119.4(5) . . ?
C38 C33 C34 118.0(6) . . ?
C32 C33 C34 120.8(5) . . ?
C32 C33 C38 121.2(5) . . ?
C36 C35 Br1 118.7(5) . . ?
C34 C35 Br1 118.2(4) . . ?
C34 C35 C36 123.1(6) . . ?
C33 C38 C37 120.3(6) . . ?
H38 C38 C37 119.8(3) . . ?
H38 C38 C33 119.8(4) . . ?
H11b C11 H11a 108.1 . . ?
C10 C11 H11a 109.6(4) . . ?
C10 C11 H11b 109.6(3) . . ?
C12 C11 H11a 109.6(4) . . ?
C12 C11 H11b 109.6(4) . . ?
C12 C11 C10 110.5(5) . . ?
C46 C41 C40 119.8(5) . . ?
C42 C41 C40 122.0(6) . . ?
C42 C41 C46 118.0(7) . . ?
H18 C18 N4 126.2(3) . . ?
C17 C18 N4 107.6(5) . . ?
C17 C18 H18 126.2(4) . . ?
C2 N1 C1 108.9(4) . . ?
C4 N1 C1 124.5(5) . . ?
C4 N1 C2 126.6(4) . . ?
H29b C29 H29a 107.9 . . ?
C30 C29 H29a 109.2(4) . . ?
C30 C29 H29b 109.2(4) . . ?
C28 C29 H29a 109.2(4) . . ?
C28 C29 H29b 109.2(3) . . ?
C28 C29 C30 111.9(5) . . ?
C33 C32 C31 178.8(6) . . ?
H26b C26 H26a 107.9 . . ?
C25 C26 H26a 109.2(4) . . ?
C25 C26 H26b 109.2(3) . . ?
C27 C26 H26a 109.2(4) . . ?
C27 C26 H26b 109.2(4) . . ?
C27 C26 C25 112.1(5) . . ?
C44 C45 Br4 118.6(5) . . ?
C46 C45 Br4 118.8(4) . . ?
C46 C45 C44 122.6(5) . . ?
H42 C42 C41 119.6(4) . . ?
C43 C42 C41 120.8(5) . . ?
C43 C42 H42 119.6(3) . . ?
H17 C17 C18 126.4(4) . . ?
N3 C17 C18 107.3(5) . . ?
N3 C17 H17 126.4(3) . . ?
N1 C1 Pt1 126.7(4) . . ?
N2 C1 Pt1 127.9(4) . . ?
N2 C1 N1 105.4(5) . . ?
C44 C43 Br3 117.3(5) . . ?
C42 C43 Br3 120.3(4) . . ?
C42 C43 C44 122.4(5) . . ?
H23b C23 H23a 108.1 . . ?
C22 C23 H23a 109.5(4) . . ?
C22 C23 H23b 109.5(3) . . ?
C24 C23 H23a 109.5(4) . . ?
C24 C23 H23b 109.5(4) . . ?
C24 C23 C22 110.7(5) . . ?
N4 C16 Pt1 126.4(4) . . ?
N3 C16 Pt1 128.4(4) . . ?
N3 C16 N4 105.3(5) . . ?
C26 C25 N4 111.1(5) . . ?
H25 C25 N4 108.4(3) . . ?
H25 C25 C26 108.4(4) . . ?
C30 C25 N4 111.9(5) . . ?
C30 C25 C26 108.5(4) . . ?
C30 C25 H25 108.4(4) . . ?
H10 C10 C11 107.8(4) . . ?
N2 C10 C11 110.8(5) . . ?
N2 C10 H10 107.8(3) . . ?
C15 C10 C11 112.3(5) . . ?
C15 C10 H10 107.8(4) . . ?
C15 C10 N2 110.1(5) . . ?
H21b C21 H21a 108.0 . . ?
C22 C21 H21a 109.4(3) . . ?
C22 C21 H21b 109.4(4) . . ?
C20 C21 H21a 109.4(4) . . ?
C20 C21 H21b 109.4(4) . . ?
C20 C21 C22 111.2(6) . . ?
N3 C19 H19 108.4(3) . . ?
C24 C19 H19 108.4(4) . . ?
C24 C19 N3 111.2(5) . . ?
C20 C19 H19 108.4(4) . . ?
C20 C19 N3 110.0(5) . . ?
C20 C19 C24 110.4(4) . . ?
H2 C2 N1 126.0(2) . . ?
C3 C2 N1 108.0(5) . . ?
C3 C2 H2 126.0(4) . . ?
C21 C22 C23 110.1(4) . . ?
H22a C22 C23 109.6(4) . . ?
H22a C22 C21 109.6(4) . . ?
H22b C22 C23 109.6(3) . . ?
H22b C22 C21 109.6(3) . . ?
H22b C22 H22a 108.2 . . ?
C16 N3 C17 110.4(4) . . ?
C19 N3 C17 125.5(4) . . ?
C19 N3 C16 124.1(5) . . ?
H6b C6 H6a 108.1 . . ?
C7 C6 H6a 109.5(4) . . ?
C7 C6 H6b 109.5(4) . . ?
C5 C6 H6a 109.5(4) . . ?
C5 C6 H6b 109.5(4) . . ?
C5 C6 C7 110.6(5) . . ?
C25 C30 C29 110.3(5) . . ?
H30a C30 C29 109.6(4) . . ?
H30a C30 C25 109.6(3) . . ?
H30b C30 C29 109.6(4) . . ?
H30b C30 C25 109.6(4) . . ?
H30b C30 H30a 108.1 . . ?
H28a C28 C29 109.6(4) . . ?
H28b C28 C29 109.6(3) . . ?
H28b C28 H28a 108.1 . . ?
C27 C28 C29 110.2(4) . . ?
C27 C28 H28a 109.6(4) . . ?
C27 C28 H28b 109.6(3) . . ?
C19 C24 C23 111.1(6) . . ?
H24a C24 C23 109.4(4) . . ?
H24a C24 C19 109.4(3) . . ?
H24b C24 C23 109.4(4) . . ?
H24b C24 C19 109.4(4) . . ?
H24b C24 H24a 108.0 . . ?
H3 C3 C2 126.3(4) . . ?
N2 C3 C2 107.4(5) . . ?
N2 C3 H3 126.3(2) . . ?
C10 N2 C1 123.9(5) . . ?
C3 N2 C1 110.3(4) . . ?
C3 N2 C10 125.8(4) . . ?
C28 C27 C26 111.4(5) . . ?
H27a C27 C26 109.4(4) . . ?
H27a C27 C28 109.4(3) . . ?
H27b C27 C26 109.4(4) . . ?
H27b C27 C28 109.4(4) . . ?
H27b C27 H27a 108.0 . . ?
H14b C14 H14a 107.8 . . ?
C13 C14 H14a 109.0(3) . . ?
C13 C14 H14b 109.0(4) . . ?
C15 C14 H14a 109.0(4) . . ?
C15 C14 H14b 109.0(4) . . ?
C15 C14 C13 112.8(6) . . ?
H13a C13 C14 109.6(3) . . ?
H13b C13 C14 109.6(4) . . ?
H13b C13 H13a 108.1 . . ?
C12 C13 C14 110.2(5) . . ?
C12 C13 H13a 109.6(4) . . ?
C12 C13 H13b 109.6(4) . . ?
C13 C12 C11 113.1(6) . . ?
H12a C12 C11 109.0(4) . . ?
H12a C12 C13 109.0(4) . . ?
H12b C12 C11 109.0(4) . . ?
H12b C12 C13 109.0(4) . . ?
H12b C12 H12a 107.8 . . ?
H9b C9 H9a 108.0 . . ?
C4 C9 H9a 109.3(3) . . ?
C4 C9 H9b 109.3(3) . . ?
C8 C9 H9a 109.3(4) . . ?
C8 C9 H9b 109.3(3) . . ?
C8 C9 C4 111.6(5) . . ?
C19 C20 C21 110.4(5) . . ?
H20a C20 C21 109.6(4) . . ?
H20a C20 C19 109.6(4) . . ?
H20b C20 C21 109.6(4) . . ?
H20b C20 C19 109.6(3) . . ?
H20b C20 H20a 108.1 . . ?
C9 C4 N1 111.3(5) . . ?
H4 C4 N1 108.0(3) . . ?
H4 C4 C9 108.0(3) . . ?
C5 C4 N1 110.1(5) . . ?
C5 C4 C9 111.4(5) . . ?
C5 C4 H4 108.0(3) . . ?
H7a C7 C6 109.6(4) . . ?
H7b C7 C6 109.6(3) . . ?
H7b C7 H7a 108.1 . . ?
C8 C7 C6 110.2(5) . . ?
C8 C7 H7a 109.6(4) . . ?
C8 C7 H7b 109.6(3) . . ?
C4 C5 C6 110.8(5) . . ?
H5a C5 C6 109.5(4) . . ?
H5a C5 C4 109.5(3) . . ?
H5b C5 C6 109.5(4) . . ?
H5b C5 C4 109.5(3) . . ?
H5b C5 H5a 108.1 . . ?
C7 C8 C9 111.8(5) . . ?
H8a C8 C9 109.2(3) . . ?
H8a C8 C7 109.2(4) . . ?
H8b C8 C9 109.2(4) . . ?
H8b C8 C7 109.2(3) . . ?
H8b C8 H8a 107.9 . . ?
C14 C15 C10 109.6(5) . . ?
H15a C15 C10 109.7(4) . . ?
H15a C15 C14 109.7(4) . . ?
H15b C15 C10 109.7(3) . . ?
H15b C15 C14 109.7(4) . . ?
H15b C15 H15a 108.2 . . ?

loop_
_geom_bond_atom_site_label_1
_geom_bond_atom_site_label_2
_geom_bond_distance
_geom_bond_site_symmetry_2
_geom_bond_publ_flag
Pt1 C39 1.983(7) . ?
Pt1 C31 2.001(7) . ?
Pt1 C1 2.029(6) . ?
Pt1 C16 2.035(6) . ?
Br1 C35 1.897(6) . ?
Br2 C37 1.897(6) . ?
Br4 C45 1.902(5) . ?
Br3 C43 1.901(5) . ?
C40 C39 1.216(11) . ?
C40 C41 1.428(12) . ?
C36 H36 0.9300 . ?
C36 C37 1.395(9) . ?
C36 C35 1.384(8) . ?
N4 C18 1.394(8) . ?
N4 C16 1.365(7) . ?
N4 C25 1.467(6) . ?
C37 C38 1.375(10) . ?
C44 H44 0.9300 . ?
C44 C45 1.398(8) . ?
C44 C43 1.377(8) . ?
C34 H34 0.9300 . ?
C34 C33 1.404(8) . ?
C34 C35 1.382(9) . ?
C31 C32 1.222(11) . ?
C46 H46 0.9300 . ?
C46 C41 1.420(8) . ?
C46 C45 1.377(10) . ?
C33 C38 1.404(8) . ?
C33 C32 1.437(11) . ?
C38 H38 0.9300 . ?
C11 H11a 0.9700 . ?
C11 H11b 0.9700 . ?
C11 C10 1.522(9) . ?
C11 C12 1.527(7) . ?
C41 C42 1.388(8) . ?
C18 H18 0.9300 . ?
C18 C17 1.328(7) . ?
N1 C1 1.378(6) . ?
N1 C2 1.383(8) . ?
N1 C4 1.463(6) . ?
C29 H29a 0.9700 . ?
C29 H29b 0.9700 . ?
C29 C30 1.515(7) . ?
C29 C28 1.544(9) . ?
C26 H26a 0.9700 . ?
C26 H26b 0.9700 . ?
C26 C25 1.544(8) . ?
C26 C27 1.499(8) . ?
C42 H42 0.9300 . ?
C42 C43 1.380(10) . ?
C17 H17 0.9300 . ?
C17 N3 1.386(8) . ?
C1 N2 1.345(7) . ?
C23 H23a 0.9700 . ?
C23 H23b 0.9700 . ?
C23 C22 1.526(9) . ?
C23 C24 1.523(8) . ?
C16 N3 1.353(7) . ?
C25 H25 0.9800 . ?
C25 C30 1.533(8) . ?
C10 H10 0.9800 . ?
C10 N2 1.475(6) . ?
C10 C15 1.529(9) . ?
C21 H21a 0.9700 . ?
C21 H21b 0.9700 . ?
C21 C22 1.523(10) . ?
C21 C20 1.529(7) . ?
C19 H19 0.9800 . ?
C19 N3 1.478(7) . ?
C19 C24 1.519(8) . ?
C19 C20 1.532(8) . ?
C2 H2 0.9300 . ?
C2 C3 1.325(6) . ?
C22 H22a 0.9700 . ?
C22 H22b 0.9700 . ?
C6 H6a 0.9700 . ?
C6 H6b 0.9700 . ?
C6 C7 1.520(9) . ?
C6 C5 1.523(7) . ?
C30 H30a 0.9700 . ?
C30 H30b 0.9700 . ?
C28 H28a 0.9700 . ?
C28 H28b 0.9700 . ?
C28 C27 1.538(8) . ?
C24 H24a 0.9700 . ?
C24 H24b 0.9700 . ?
C3 H3 0.9300 . ?
C3 N2 1.383(8) . ?
C27 H27a 0.9700 . ?
C27 H27b 0.9700 . ?
C14 H14a 0.9700 . ?
C14 H14b 0.9700 . ?
C14 C13 1.517(11) . ?
C14 C15 1.526(7) . ?
C13 H13a 0.9700 . ?
C13 H13b 0.9700 . ?
C13 C12 1.522(11) . ?
C12 H12a 0.9700 . ?
C12 H12b 0.9700 . ?
C9 H9a 0.9700 . ?
C9 H9b 0.9700 . ?
C9 C4 1.518(8) . ?
C9 C8 1.520(6) . ?
C20 H20a 0.9700 . ?
C20 H20b 0.9700 . ?
C4 H4 0.9800 . ?
C4 C5 1.518(9) . ?
C7 H7a 0.9700 . ?
C7 H7b 0.9700 . ?
C7 C8 1.518(10) . ?
C5 H5a 0.9700 . ?
C5 H5b 0.9700 . ?
C8 H8a 0.9700 . ?
C8 H8b 0.9700 . ?
C15 H15a 0.9700 . ?
C15 H15b 0.9700 . ?

loop_
_geom_torsion_atom_site_label_1
_geom_torsion_atom_site_label_2
_geom_torsion_atom_site_label_3
_geom_torsion_atom_site_label_4
_geom_torsion
_geom_torsion_site_symmetry_1
_geom_torsion_site_symmetry_2
_geom_torsion_site_symmetry_3
_geom_torsion_site_symmetry_4
_geom_torsion_publ_flag
Pt1 C1 N1 C2 -179.7(6) . . . . ?
Pt1 C1 N1 C4 -2.4(8) . . . . ?
Pt1 C1 N2 C10 -0.7(8) . . . . ?
Pt1 C1 N2 C3 179.3(6) . . . . ?
Pt1 C16 N4 C18 179.0(5) . . . . ?
Pt1 C16 N4 C25 2.0(7) . . . . ?
Pt1 C16 N3 C17 -179.7(6) . . . . ?
Pt1 C16 N3 C19 1.3(7) . . . . ?
Br1 C35 C36 C37 177.5(5) . . . . ?
Br1 C35 C34 C33 -176.8(4) . . . . ?
Br2 C37 C36 C35 -177.7(5) . . . . ?
Br2 C37 C38 C33 177.2(4) . . . . ?
Br4 C45 C44 C43 177.6(5) . . . . ?
Br4 C45 C46 C41 -177.4(5) . . . . ?
Br3 C43 C44 C45 -177.7(5) . . . . ?
Br3 C43 C42 C41 177.0(5) . . . . ?
C40 C41 C46 C45 175.0(6) . . . . ?
C40 C41 C42 C43 -174.5(7) . . . . ?
C36 C37 C38 C33 -1.3(7) . . . . ?
C36 C35 C34 C33 1.7(7) . . . . ?
N4 C18 C17 N3 -1.0(6) . . . . ?
N4 C16 N3 C17 0.8(6) . . . . ?
N4 C16 N3 C19 -178.2(4) . . . . ?
N4 C25 C26 C27 177.9(5) . . . . ?
N4 C25 C30 C29 -178.5(5) . . . . ?
C37 C38 C33 C34 1.9(7) . . . . ?
C37 C38 C33 C32 -177.4(6) . . . . ?
C44 C45 C46 C41 0.1(8) . . . . ?
C44 C43 C42 C41 -0.9(8) . . . . ?
C46 C41 C42 C43 1.1(7) . . . . ?
C11 C10 N2 C1 -104.0(6) . . . . ?
C11 C10 N2 C3 76.1(7) . . . . ?
C11 C10 C15 C14 55.7(6) . . . . ?
C11 C12 C13 C14 -53.8(7) . . . . ?
C18 C17 N3 C16 0.1(7) . . . . ?
C18 C17 N3 C19 179.1(5) . . . . ?
N1 C1 N2 C10 179.6(5) . . . . ?
N1 C1 N2 C3 -0.4(6) . . . . ?
N1 C2 C3 N2 -0.7(7) . . . . ?
N1 C4 C9 C8 176.9(5) . . . . ?
N1 C4 C5 C6 -179.5(5) . . . . ?
C29 C30 C25 C26 58.6(6) . . . . ?
C29 C28 C27 C26 -53.4(6) . . . . ?
C17 N3 C19 C24 21.6(6) . . . . ?
C17 N3 C19 C20 -101.1(6) . . . . ?
C1 N2 C10 C15 131.1(7) . . . . ?
C1 N2 C3 C2 0.7(7) . . . . ?
C23 C22 C21 C20 57.1(6) . . . . ?
C23 C24 C19 N3 -179.5(5) . . . . ?
C23 C24 C19 C20 -57.0(6) . . . . ?
C16 N3 C19 C24 -159.5(6) . . . . ?
C16 N3 C19 C20 77.8(6) . . . . ?
C10 N2 C3 C2 -179.4(7) . . . . ?
C10 C15 C14 C13 -56.2(6) . . . . ?
C21 C20 C19 N3 179.4(5) . . . . ?
C21 C20 C19 C24 56.3(6) . . . . ?
C6 C7 C8 C9 56.1(6) . . . . ?
C6 C5 C4 C9 -55.6(6) . . . . ?

loop_
_twin_individual_id
_twin_individual_mass_fraction_refined
1 0.5372(17)
2 0.4628(17)
